data_7128282
loop_
_publ_author_name
'Mondal, Debasmita'
'Pal, Gargi'
'Chowdhury, Chinmay'

_publ_section_title
;
 Palladium(0)-catalysed regioselective cyclisations of 2-amino(tosyl)
 benzamides/sulphonamides: the stereoselective synthesis of
 3-ylidene-[1,4]benzodiazepin-5-ones/benzo[<i>f</i>][1,2,5]thiadiazepine-1,1-dioxides.
;
_journal_issue 44
_journal_name_full 'Chemical communications (Cambridge, England)'
_journal_page_first 5462
_journal_page_last 5465
_journal_paper_doi 10.1039/d1cc00793a
_journal_volume 57
_journal_year 2021
_chemical_formula_moiety 'C22 H17 Cl N2 O'
_chemical_formula_sum 'C22 H17 Cl N2 O'
_chemical_formula_weight 360.82
_chemical_name_systematic DM-3-84
_space_group_crystal_system orthorhombic
_space_group_IT_number 19
_space_group_name_Hall 'P 2ac 2ab'
_space_group_name_H-M_alt 'P 21 21 21'
_atom_sites_solution_hydrogens geom
_audit_creation_date 2021-02-01
_audit_creation_method
;
Olex2 1.2
(compiled 2018.05.29 svn.r3508 for OlexSys, GUI svn.r5506)
;
_audit_update_record
;
2021-02-10 deposited with the CCDC.	2021-04-26 downloaded from the CCDC.
;
_cell_angle_alpha 90
_cell_angle_beta 90
_cell_angle_gamma 90
_cell_formula_units_Z 4
_cell_length_a 10.4364(17)
_cell_length_b 12.3676(18)
_cell_length_c 14.215(2)
_cell_measurement_reflns_used 9622
_cell_measurement_temperature 273.15
_cell_measurement_theta_max 66.464
_cell_measurement_theta_min 4.739
_cell_volume 1834.8(5)
_computing_cell_refinement 'SAINT V8.40A (?, 2016)'
_computing_data_reduction 'SAINT V8.40A (?, 2016)'
_computing_molecular_graphics 'Olex2 (Dolomanov et al., 2009)'
_computing_publication_material 'Olex2 (Dolomanov et al., 2009)'
_computing_structure_refinement 'ShelXL (Sheldrick, 2015)'
_computing_structure_solution 'ShelXT (Sheldrick, 2015)'
_diffrn_ambient_temperature 273.15
_diffrn_measured_fraction_theta_full 0.989
_diffrn_measured_fraction_theta_max 0.989
_diffrn_measurement_device_type 'Bruker APEX-II CCD'
_diffrn_measurement_method '\f and \w scans'
_diffrn_radiation_type CuK\a
_diffrn_radiation_wavelength 1.54178
_diffrn_reflns_av_R_equivalents 0.0661
_diffrn_reflns_av_unetI/netI 0.0442
_diffrn_reflns_Laue_measured_fraction_full 0.989
_diffrn_reflns_Laue_measured_fraction_max 0.989
_diffrn_reflns_limit_h_max 11
_diffrn_reflns_limit_h_min -12
_diffrn_reflns_limit_k_max 14
_diffrn_reflns_limit_k_min -14
_diffrn_reflns_limit_l_max 16
_diffrn_reflns_limit_l_min -16
_diffrn_reflns_number 20508
_diffrn_reflns_point_group_measured_fraction_full 0.989
_diffrn_reflns_point_group_measured_fraction_max 0.988
_diffrn_reflns_theta_full 66.876
_diffrn_reflns_theta_max 66.876
_diffrn_reflns_theta_min 4.739
_exptl_absorpt_coefficient_mu 1.936
_exptl_absorpt_correction_T_max 0.722
_exptl_absorpt_correction_T_min 0.511
_exptl_absorpt_correction_type multi-scan
_exptl_absorpt_process_details
'SADABS-2016/2 (Bruker,2016/2) was used for absorption correction. wR2(int) was 0.1507 before and 0.0949 after correction. The Ratio of minimum to maximum transmission is 0.7161. The \l/2 correction factor is Not present.'
_exptl_crystal_colour 'clear brownish gray'
_exptl_crystal_colour_lustre clear
_exptl_crystal_colour_modifier brownish
_exptl_crystal_colour_primary gray
_exptl_crystal_density_diffrn 1.306
_exptl_crystal_description block
_exptl_crystal_F_000 752
_exptl_crystal_preparation 'pet ether in DCM'
_exptl_crystal_recrystallization_method 'slow evaporation'
_exptl_crystal_size_max 0.4
_exptl_crystal_size_mid 0.2
_exptl_crystal_size_min 0.18
_refine_diff_density_max 0.238
_refine_diff_density_min -0.360
_refine_diff_density_rms 0.043
_refine_ls_abs_structure_details
;
 Flack x determined using 1278 quotients [(I+)-(I-)]/[(I+)+(I-)]
 (Parsons, Flack and Wagner, Acta Cryst. B69 (2013) 249-259).
;
_refine_ls_abs_structure_Flack 0.056(7)
_refine_ls_extinction_coef 0.0088(11)
_refine_ls_extinction_expression Fc^*^=kFc[1+0.001xFc^2^\l^3^/sin(2\q)]^-1/4^
_refine_ls_extinction_method 'SHELXL-2018/3 (Sheldrick 2018)'
_refine_ls_goodness_of_fit_ref 1.034
_refine_ls_hydrogen_treatment constr
_refine_ls_matrix_type full
_refine_ls_number_parameters 236
_refine_ls_number_reflns 3219
_refine_ls_number_restraints 0
_refine_ls_restrained_S_all 1.034
_refine_ls_R_factor_all 0.0351
_refine_ls_R_factor_gt 0.0334
_refine_ls_shift/su_max 0.000
_refine_ls_shift/su_mean 0.000
_refine_ls_structure_factor_coef Fsqd
_refine_ls_weighting_details 'w=1/[\s^2^(Fo^2^)+(0.0396P)^2^+0.5515P] where P=(Fo^2^+2Fc^2^)/3'
_refine_ls_weighting_scheme calc
_refine_ls_wR_factor_gt 0.0823
_refine_ls_wR_factor_ref 0.0850
_reflns_Friedel_coverage 0.741
_reflns_Friedel_fraction_full 0.988
_reflns_Friedel_fraction_max 0.987
_reflns_number_gt 3132
_reflns_number_total 3219
_reflns_threshold_expression 'I > 2\s(I)'
_cod_data_source_file d1cc00793a2.cif
_cod_data_source_block dm_3_78_0m
_cod_depositor_comments 'Adding full bibliography for 7128282--7128285.cif.'
_cod_database_code 7128282
_shelx_shelxl_version_number 2018/3
_shelx_space_group_comment
;
The symmetry employed for this shelxl refinement is uniquely defined
by the following loop, which should always be used as a source of
symmetry information in preference to the above space-group names.
They are only intended as comments.
;
_shelx_estimated_absorpt_t_max 0.722
_shelx_estimated_absorpt_t_min 0.511
_olex2_refinement_description
;
1. Fixed Uiso
 At 1.2 times of:
  All C(H) groups, All C(H,H) groups, All N(H) groups
2.a Secondary CH2 refined with riding coordinates:
 C8(H8A,H8B)
2.b Aromatic/amide H refined with riding coordinates:
 N2(H2), C10(H10), C5(H5), C22(H22), C4(H4), C21(H21), C16(H16), C2(H2A),
 C3(H3), C19(H19), C12(H12), C15(H15), C18(H18), C13(H13), C14(H14)
;
_olex2_submission_special_instructions 'No special instructions were received'

loop_
_space_group_symop_operation_xyz
'x, y, z'
'-x+1/2, -y, z+1/2'
'-x, y+1/2, -z+1/2'
'x+1/2, -y+1/2, -z'

loop_
_atom_site_label
_atom_site_type_symbol
_atom_site_fract_x
_atom_site_fract_y
_atom_site_fract_z
_atom_site_U_iso_or_equiv
_atom_site_adp_type
_atom_site_occupancy
_atom_site_site_symmetry_order
_atom_site_calc_flag
_atom_site_refinement_flags_posn
_atom_site_refinement_flags_adp
_atom_site_refinement_flags_occupancy
_atom_site_disorder_assembly
_atom_site_disorder_group
Cl1 Cl 0.20101(7) 0.65487(6) 0.73973(5) 0.0349(2) Uani 1 1 d . . . . .
O1 O 0.7089(2) 0.50383(16) 0.54758(12) 0.0296(5) Uani 1 1 d . . . . .
N1 N 0.5773(2) 0.56584(17) 0.43538(15) 0.0217(5) Uani 1 1 d . . . . .
N2 N 0.7153(2) 0.52226(17) 0.24152(15) 0.0235(5) Uani 1 1 d . . . . .
H2 H 0.727654 0.533070 0.182458 0.028 Uiso 1 1 calc R . . . .
C10 C 0.4535(3) 0.6613(2) 0.32046(18) 0.0241(6) Uani 1 1 d . . . . .
H10 H 0.427020 0.703998 0.370689 0.029 Uiso 1 1 calc R . . . .
C5 C 0.9396(3) 0.5313(2) 0.25791(19) 0.0242(6) Uani 1 1 d . . . . .
H5 H 0.945198 0.531277 0.192620 0.029 Uiso 1 1 calc R . . . .
C11 C 0.3989(3) 0.6889(2) 0.22818(19) 0.0230(6) Uani 1 1 d . . . . .
C7 C 0.6957(3) 0.5287(2) 0.46400(17) 0.0219(6) Uani 1 1 d . . . . .
C22 C 0.4995(3) 0.6780(2) 0.56575(19) 0.0254(6) Uani 1 1 d . . . . .
H22 H 0.567632 0.724933 0.555459 0.031 Uiso 1 1 calc R . . . .
C1 C 0.8102(3) 0.5280(2) 0.40064(18) 0.0220(6) Uani 1 1 d . . . . .
C6 C 0.8173(3) 0.5281(2) 0.30096(18) 0.0212(6) Uani 1 1 d . . . . .
C9 C 0.5367(3) 0.5822(2) 0.34117(17) 0.0212(6) Uani 1 1 d . . . . .
C4 C 1.0500(3) 0.5346(2) 0.3102(2) 0.0261(6) Uani 1 1 d . . . . .
H4 H 1.129013 0.537683 0.280098 0.031 Uiso 1 1 calc R . . . .
C21 C 0.4120(3) 0.6994(2) 0.6364(2) 0.0285(7) Uani 1 1 d . . . . .
H21 H 0.421239 0.760113 0.674341 0.034 Uiso 1 1 calc R . . . .
C16 C 0.2733(3) 0.7298(2) 0.2249(2) 0.0264(6) Uani 1 1 d . . . . .
H16 H 0.227098 0.737307 0.280406 0.032 Uiso 1 1 calc R . . . .
C2 C 0.9267(3) 0.5296(2) 0.45104(18) 0.0257(6) Uani 1 1 d . . . . .
H2A H 0.923377 0.528187 0.516408 0.031 Uiso 1 1 calc R . . . .
C8 C 0.5871(3) 0.4987(2) 0.27368(18) 0.0214(6) Uani 1 1 d . . . . .
H8A H 0.586794 0.428610 0.304279 0.026 Uiso 1 1 calc R . . . .
H8B H 0.530390 0.494648 0.219761 0.026 Uiso 1 1 calc R . . . .
C17 C 0.4856(3) 0.5864(2) 0.51024(18) 0.0218(6) Uani 1 1 d . . . . .
C3 C 1.0446(3) 0.5332(2) 0.4084(2) 0.0281(6) Uani 1 1 d . . . . .
H3 H 1.119255 0.534736 0.444074 0.034 Uiso 1 1 calc R . . . .
C19 C 0.2960(3) 0.5372(2) 0.59496(18) 0.0253(6) Uani 1 1 d . . . . .
H19 H 0.227753 0.490365 0.605414 0.030 Uiso 1 1 calc R . . . .
C12 C 0.4673(3) 0.6830(2) 0.14367(19) 0.0260(6) Uani 1 1 d . . . . .
H12 H 0.551558 0.658521 0.144280 0.031 Uiso 1 1 calc R . . . .
C15 C 0.2172(3) 0.7590(2) 0.1402(2) 0.0303(7) Uani 1 1 d . . . . .
H15 H 0.133273 0.784252 0.139338 0.036 Uiso 1 1 calc R . . . .
C20 C 0.3103(3) 0.6290(2) 0.64984(19) 0.0246(6) Uani 1 1 d . . . . .
C18 C 0.3839(3) 0.5156(2) 0.52446(18) 0.0240(6) Uani 1 1 d . . . . .
H18 H 0.375018 0.454422 0.487010 0.029 Uiso 1 1 calc R . . . .
C13 C 0.4117(3) 0.7132(2) 0.0589(2) 0.0293(7) Uani 1 1 d . . . . .
H13 H 0.458308 0.708378 0.003366 0.035 Uiso 1 1 calc R . . . .
C14 C 0.2853(3) 0.7509(2) 0.0573(2) 0.0317(7) Uani 1 1 d . . . . .
H14 H 0.247335 0.770467 0.000563 0.038 Uiso 1 1 calc R . . . .

loop_
_atom_site_aniso_label
_atom_site_aniso_U_11
_atom_site_aniso_U_22
_atom_site_aniso_U_33
_atom_site_aniso_U_23
_atom_site_aniso_U_13
_atom_site_aniso_U_12
Cl1 0.0319(4) 0.0346(4) 0.0382(4) -0.0010(3) 0.0131(3) 0.0067(3)
O1 0.0307(12) 0.0390(11) 0.0191(10) 0.0027(8) 0.0001(8) 0.0045(10)
N1 0.0231(13) 0.0254(11) 0.0167(10) 0.0017(9) 0.0000(9) 0.0004(9)
N2 0.0244(13) 0.0296(12) 0.0166(10) -0.0001(9) 0.0016(10) -0.0019(10)
C10 0.0276(16) 0.0221(13) 0.0226(13) -0.0016(11) 0.0037(11) -0.0013(12)
C5 0.0283(15) 0.0220(12) 0.0222(13) -0.0013(11) 0.0033(12) -0.0005(11)
C11 0.0272(15) 0.0148(11) 0.0271(14) 0.0003(10) -0.0042(12) -0.0016(10)
C7 0.0254(15) 0.0212(12) 0.0190(13) 0.0006(10) -0.0022(11) 0.0005(12)
C22 0.0305(16) 0.0209(13) 0.0249(13) 0.0003(11) 0.0028(12) -0.0036(12)
C1 0.0230(14) 0.0194(12) 0.0235(13) -0.0003(10) -0.0006(11) 0.0001(12)
C6 0.0247(15) 0.0162(12) 0.0225(13) -0.0010(10) -0.0006(11) 0.0000(11)
C9 0.0241(15) 0.0217(13) 0.0179(13) 0.0012(10) -0.0009(11) -0.0045(11)
C4 0.0244(15) 0.0238(13) 0.0300(15) -0.0045(12) 0.0033(12) 0.0001(12)
C21 0.0341(18) 0.0208(13) 0.0305(15) -0.0029(11) 0.0019(13) 0.0017(12)
C16 0.0317(17) 0.0175(12) 0.0299(15) 0.0032(11) 0.0020(12) -0.0005(11)
C2 0.0308(16) 0.0260(13) 0.0202(13) 0.0016(11) -0.0010(12) 0.0015(13)
C8 0.0222(15) 0.0210(12) 0.0209(13) 0.0000(10) -0.0011(11) 0.0006(10)
C17 0.0238(15) 0.0222(13) 0.0195(13) 0.0011(10) 0.0010(11) 0.0016(11)
C3 0.0256(16) 0.0282(14) 0.0304(15) 0.0007(12) -0.0036(12) 0.0010(12)
C19 0.0225(15) 0.0261(13) 0.0274(14) 0.0040(11) -0.0001(11) -0.0042(12)
C12 0.0283(16) 0.0215(13) 0.0283(14) 0.0007(11) -0.0008(12) -0.0007(12)
C15 0.0324(17) 0.0190(13) 0.0396(17) 0.0036(12) -0.0095(13) -0.0001(12)
C20 0.0219(14) 0.0254(14) 0.0264(13) 0.0026(11) 0.0024(12) 0.0054(11)
C18 0.0277(16) 0.0228(14) 0.0214(13) 0.0005(11) -0.0019(11) -0.0008(11)
C13 0.0387(18) 0.0240(14) 0.0252(14) 0.0011(11) -0.0016(13) -0.0024(12)
C14 0.0423(19) 0.0220(13) 0.0307(16) 0.0025(11) -0.0124(13) 0.0007(13)

loop_
_atom_type_symbol
_atom_type_description
_atom_type_scat_dispersion_real
_atom_type_scat_dispersion_imag
_atom_type_scat_source
C C 0.0181 0.0091 'International Tables Vol C Tables 4.2.6.8 and 6.1.1.4'
H H 0.0000 0.0000 'International Tables Vol C Tables 4.2.6.8 and 6.1.1.4'
Cl Cl 0.3639 0.7018 'International Tables Vol C Tables 4.2.6.8 and 6.1.1.4'
N N 0.0311 0.0180 'International Tables Vol C Tables 4.2.6.8 and 6.1.1.4'
O O 0.0492 0.0322 'International Tables Vol C Tables 4.2.6.8 and 6.1.1.4'

loop_
_geom_angle_atom_site_label_1
_geom_angle_atom_site_label_2
_geom_angle_atom_site_label_3
_geom_angle
_geom_angle_site_symmetry_1
_geom_angle_site_symmetry_3
_geom_angle_publ_flag
C7 N1 C9 126.4(2) . . ?
C7 N1 C17 115.6(2) . . ?
C9 N1 C17 118.0(2) . . ?
C6 N2 C8 122.6(2) . . ?
C9 C10 C11 128.0(2) . . ?
C4 C5 C6 121.6(3) . . ?
C16 C11 C10 118.4(2) . . ?
C12 C11 C10 123.8(3) . . ?
C12 C11 C16 117.8(3) . . ?
O1 C7 N1 117.8(3) . . ?
O1 C7 C1 119.3(3) . . ?
N1 C7 C1 122.7(2) . . ?
C21 C22 C17 120.0(3) . . ?
C6 C1 C7 130.0(3) . . ?
C2 C1 C7 112.5(2) . . ?
C2 C1 C6 117.5(3) . . ?
N2 C6 C5 116.0(2) . . ?
N2 C6 C1 125.3(3) . . ?
C5 C6 C1 118.6(3) . . ?
N1 C9 C8 113.6(2) . . ?
C10 C9 N1 120.3(2) . . ?
C10 C9 C8 126.0(2) . . ?
C5 C4 C3 120.5(3) . . ?
C22 C21 C20 119.1(3) . . ?
C15 C16 C11 121.1(3) . . ?
C3 C2 C1 123.3(2) . . ?
N2 C8 C9 112.8(2) . . ?
C22 C17 N1 119.4(2) . . ?
C22 C17 C18 120.7(3) . . ?
C18 C17 N1 119.9(2) . . ?
C2 C3 C4 118.6(3) . . ?
C18 C19 C20 119.6(3) . . ?
C13 C12 C11 121.1(3) . . ?
C14 C15 C16 120.3(3) . . ?
C21 C20 Cl1 119.2(2) . . ?
C21 C20 C19 121.3(3) . . ?
C19 C20 Cl1 119.5(2) . . ?
C19 C18 C17 119.3(3) . . ?
C12 C13 C14 119.9(3) . . ?
C15 C14 C13 119.6(3) . . ?

loop_
_geom_bond_atom_site_label_1
_geom_bond_atom_site_label_2
_geom_bond_distance
_geom_bond_site_symmetry_2
_geom_bond_publ_flag
Cl1 C20 1.742(3) . ?
O1 C7 1.235(3) . ?
N1 C7 1.380(4) . ?
N1 C9 1.419(3) . ?
N1 C17 1.453(3) . ?
N2 C6 1.362(3) . ?
N2 C8 1.443(3) . ?
C10 C11 1.470(4) . ?
C10 C9 1.341(4) . ?
C5 C6 1.416(4) . ?
C5 C4 1.372(4) . ?
C11 C16 1.405(4) . ?
C11 C12 1.400(4) . ?
C7 C1 1.496(4) . ?
C22 C21 1.383(4) . ?
C22 C17 1.387(4) . ?
C1 C6 1.419(4) . ?
C1 C2 1.411(4) . ?
C9 C8 1.504(4) . ?
C4 C3 1.397(4) . ?
C21 C20 1.385(4) . ?
C16 C15 1.386(4) . ?
C2 C3 1.373(4) . ?
C17 C18 1.391(4) . ?
C19 C20 1.386(4) . ?
C19 C18 1.385(4) . ?
C12 C13 1.388(4) . ?
C15 C14 1.380(5) . ?
C13 C14 1.399(5) . ?
